data_4513451
loop_
_publ_author_name
'L\"u, Jian'
'Han, Li-Wei'
'Alsmail, Nada H.'
'Blake, Alexander J.'
'Lewis, William'
'Cao, Rong'
'Schr\"oder, Martin'

_publ_section_title
;
 Control of Assembly of Dihydropyridyl and Pyridyl Molecules via Directed
 Hydrogen Bonding.
;
_journal_issue 9
_journal_name_full 'Crystal growth &amp; design'
_journal_page_first 4219
_journal_page_last 4224
_journal_paper_doi 10.1021/acs.cgd.5b00395
_journal_volume 15
_journal_year 2015
_chemical_formula_moiety 'C40 H20 N10'
_chemical_formula_sum 'C40 H20 N10'
_chemical_formula_weight 640.66
_chemical_name_systematic
;
 ?
;
_space_group_crystal_system monoclinic
_space_group_IT_number 15
_space_group_name_Hall '-C 2yc'
_space_group_name_H-M_alt 'C 1 2/c 1'
_symmetry_space_group_name_Hall '-C 2yc'
_symmetry_space_group_name_H-M 'C 1 2/c 1'
_atom_sites_solution_hydrogens geom
_atom_sites_solution_primary iterative
_audit_creation_date 2014-10-09
_audit_creation_method
;
Olex2 1.2
(compiled 2014.09.19 svn.r3010 for OlexSys, GUI svn.r4874)
;
_cell_angle_alpha 90
_cell_angle_beta 104.008(10)
_cell_angle_gamma 90
_cell_formula_units_Z 4
_cell_length_a 34.345(3)
_cell_length_b 9.2471(14)
_cell_length_c 10.6446(10)
_cell_measurement_temperature 90(2)
_cell_volume 3280.1(7)
_computing_molecular_graphics 'Olex2 (Dolomanov et al., 2009)'
_computing_publication_material 'Olex2 (Dolomanov et al., 2009)'
_computing_structure_refinement 'ShelXL (Sheldrick, 2008)'
_computing_structure_solution
;
Superflip (Palatinus & Chapuis, 2007;Palatinus & van der Lee, 2008;
Palatinus et al., 2012)
;
_diffrn_ambient_temperature 90.15
_diffrn_measured_fraction_theta_full 0.999
_diffrn_measured_fraction_theta_max 0.999
_diffrn_measurement_device_type 'multiwire proportional'
_diffrn_measurement_method 'phi and omega scans'
_diffrn_radiation_type MoK\a
_diffrn_radiation_wavelength 0.71073
_diffrn_reflns_av_R_equivalents 0.0298
_diffrn_reflns_av_unetI/netI 0.0574
_diffrn_reflns_laue_measured_fraction_full 0.999
_diffrn_reflns_laue_measured_fraction_max 0.999
_diffrn_reflns_limit_h_max 42
_diffrn_reflns_limit_h_min -29
_diffrn_reflns_limit_k_max 11
_diffrn_reflns_limit_k_min -7
_diffrn_reflns_limit_l_max 11
_diffrn_reflns_limit_l_min -13
_diffrn_reflns_number 6837
_diffrn_reflns_point_group_measured_fraction_full 0.999
_diffrn_reflns_point_group_measured_fraction_max 0.999
_diffrn_reflns_theta_full 26.000
_diffrn_reflns_theta_max 26.000
_diffrn_reflns_theta_min 2.286
_exptl_absorpt_coefficient_mu 0.082
_exptl_absorpt_correction_type none
_exptl_crystal_colour colorless
_exptl_crystal_density_diffrn 1.297
_exptl_crystal_description rod
_exptl_crystal_F_000 1320
_exptl_crystal_size_max 0.4
_exptl_crystal_size_mid 0.2
_exptl_crystal_size_min 0.15
_refine_diff_density_max 0.227
_refine_diff_density_min -0.156
_refine_diff_density_rms 0.037
_refine_ls_extinction_coef 0.0016(4)
_refine_ls_extinction_expression Fc^*^=kFc[1+0.001xFc^2^\l^3^/sin(2\q)]^-1/4^
_refine_ls_extinction_method SHELXL
_refine_ls_goodness_of_fit_ref 1.030
_refine_ls_hydrogen_treatment constr
_refine_ls_matrix_type full
_refine_ls_number_parameters 227
_refine_ls_number_reflns 3227
_refine_ls_number_restraints 0
_refine_ls_restrained_S_all 1.030
_refine_ls_R_factor_all 0.1098
_refine_ls_R_factor_gt 0.0561
_refine_ls_shift/su_max 0.000
_refine_ls_shift/su_mean 0.000
_refine_ls_structure_factor_coef Fsqd
_refine_ls_weighting_details 'w=1/[\s^2^(Fo^2^)+(0.0482P)^2^+1.2714P] where P=(Fo^2^+2Fc^2^)/3'
_refine_ls_weighting_scheme calc
_refine_ls_wR_factor_gt 0.1101
_refine_ls_wR_factor_ref 0.1379
_reflns_Friedel_coverage 0.000
_reflns_number_gt 1885
_reflns_number_total 3227
_reflns_threshold_expression 'I > 2\s(I)'
_cod_data_source_file cg5b00395_si_002.cif
_cod_data_source_block 2
_cod_depositor_comments
;Adding full bibliography for 4513450--4513453.cif.

 Adding full bibliography for 4513450--4513453.cif.
;
_cod_database_code 4513451
_shelxl_version_number 2013-4
_shelx_space_group_comment
;
The symmetry employed for this shelxl refinement is uniquely defined
by the following loop, which should always be used as a source of
symmetry information in preference to the above space-group names.
They are only intended as comments.
;
_olex2_refinement_description
;
1. Fixed Uiso
 At 1.2 times of:
  All C(H) groups
2.a Aromatic/amide H refined with riding coordinates:
 C1(H1), C2(H2), C4(H4), C5(H5), C6(H6), C7(H7), C9(H9), C10(H10), C20(H20),
 C21(H21)
;
_olex2_submission_special_instructions 'No special instructions were received'

loop_
_space_group_symop_operation_xyz
'x, y, z'
'-x, y, -z+1/2'
'x+1/2, y+1/2, z'
'-x+1/2, y+1/2, -z+1/2'
'-x, -y, -z'
'x, -y, z-1/2'
'-x+1/2, -y+1/2, -z'
'x+1/2, -y+1/2, z-1/2'

loop_
_atom_site_label
_atom_site_type_symbol
_atom_site_fract_x
_atom_site_fract_y
_atom_site_fract_z
_atom_site_U_iso_or_equiv
_atom_site_adp_type
_atom_site_occupancy
_atom_site_site_symmetry_order
_atom_site_calc_flag
_atom_site_refinement_flags_posn
N1 N 0.25816(9) 0.9949(5) 0.4286(3) 0.1204(13) Uani 1 1 d .
N2 N 0.12851(8) 0.5618(3) -0.3418(2) 0.0728(7) Uani 1 1 d .
N3 N 0.14617(5) 0.7811(2) 0.09352(17) 0.0398(5) Uani 1 1 d .
N4 N 0.10863(8) 0.9204(3) 0.4827(2) 0.0801(8) Uani 1 1 d .
N5 N 0.00778(7) 0.6675(4) -0.0980(2) 0.0905(10) Uani 1 1 d .
C1 C 0.22420(12) 1.0638(5) 0.4258(4) 0.1229(17) Uani 1 1 d .
H1 H 0.2254 1.1502 0.4749 0.147 Uiso 1 1 calc R
C2 C 0.18743(9) 1.0175(4) 0.3561(3) 0.0869(11) Uani 1 1 d .
H2 H 0.1640 1.0724 0.3561 0.104 Uiso 1 1 calc R
C3 C 0.18451(7) 0.8918(3) 0.2863(2) 0.0494(7) Uani 1 1 d .
C4 C 0.21959(7) 0.8187(3) 0.2869(3) 0.0640(8) Uani 1 1 d .
H4 H 0.2193 0.7324 0.2382 0.077 Uiso 1 1 calc R
C5 C 0.25531(9) 0.8746(5) 0.3605(4) 0.0953(12) Uani 1 1 d .
H5 H 0.2793 0.8229 0.3619 0.114 Uiso 1 1 calc R
C6 C 0.15508(9) 0.5431(3) -0.2289(3) 0.0670(8) Uani 1 1 d .
H6 H 0.1787 0.4896 -0.2290 0.080 Uiso 1 1 calc R
C7 C 0.15069(7) 0.5958(3) -0.1128(2) 0.0514(7) Uani 1 1 d .
H7 H 0.1707 0.5786 -0.0354 0.062 Uiso 1 1 calc R
C8 C 0.11664(6) 0.6742(3) -0.1104(2) 0.0400(6) Uani 1 1 d .
C9 C 0.08875(7) 0.6943(3) -0.2269(2) 0.0523(7) Uani 1 1 d .
H9 H 0.0649 0.7476 -0.2301 0.063 Uiso 1 1 calc R
C10 C 0.09599(9) 0.6361(3) -0.3379(2) 0.0659(8) Uani 1 1 d .
H10 H 0.0764 0.6503 -0.4168 0.079 Uiso 1 1 calc R
C12 C 0.14555(6) 0.8370(3) 0.2081(2) 0.0405(6) Uani 1 1 d .
C13 C 0.11020(6) 0.8427(3) 0.2518(2) 0.0400(6) Uani 1 1 d .
C14 C 0.07433(6) 0.7958(2) 0.1703(2) 0.0380(6) Uani 1 1 d .
C15 C 0.07554(6) 0.7438(2) 0.0496(2) 0.0380(6) Uani 1 1 d .
C16 C 0.11214(6) 0.7342(2) 0.0138(2) 0.0376(6) Uani 1 1 d .
C17 C 0.11012(7) 0.8874(3) 0.3808(3) 0.0521(7) Uani 1 1 d .
C18 C 0.03821(7) 0.6973(3) -0.0351(2) 0.0526(7) Uani 1 1 d .
C19 C 0.03597(6) 0.7971(3) 0.2129(2) 0.0394(6) Uani 1 1 d .
C20 C 0.01786(7) 0.9254(3) 0.2309(3) 0.0619(8) Uani 1 1 d .
H20 H 0.0299 1.0145 0.2170 0.074 Uiso 1 1 calc R
C21 C 0.01785(7) 0.6696(3) 0.2315(2) 0.0476(6) Uani 1 1 d .
H21 H 0.0300 0.5804 0.2188 0.057 Uiso 1 1 calc R

loop_
_atom_site_aniso_label
_atom_site_aniso_U_11
_atom_site_aniso_U_22
_atom_site_aniso_U_33
_atom_site_aniso_U_23
_atom_site_aniso_U_13
_atom_site_aniso_U_12
N1 0.0605(19) 0.173(4) 0.120(2) -0.046(3) 0.0070(18) -0.056(2)
N2 0.0820(18) 0.0753(19) 0.0688(16) -0.0149(13) 0.0336(15) -0.0030(15)
N3 0.0264(10) 0.0437(12) 0.0493(11) -0.0032(9) 0.0093(8) -0.0008(9)
N4 0.0873(19) 0.089(2) 0.0704(16) -0.0281(15) 0.0318(14) -0.0317(16)
N5 0.0443(14) 0.161(3) 0.0622(14) -0.0184(17) 0.0044(12) -0.0240(17)
C1 0.077(3) 0.151(4) 0.146(3) -0.081(3) 0.037(2) -0.062(3)
C2 0.0514(18) 0.091(3) 0.122(3) -0.051(2) 0.0280(18) -0.0325(18)
C3 0.0310(13) 0.0600(18) 0.0568(14) -0.0081(13) 0.0100(11) -0.0114(13)
C4 0.0331(14) 0.078(2) 0.0779(18) -0.0048(16) 0.0076(13) -0.0077(15)
C5 0.0327(16) 0.132(4) 0.114(3) -0.003(3) 0.0038(17) -0.013(2)
C6 0.0608(18) 0.066(2) 0.082(2) -0.0097(17) 0.0319(17) 0.0096(16)
C7 0.0410(14) 0.0576(17) 0.0575(15) -0.0020(14) 0.0157(12) 0.0069(13)
C8 0.0329(12) 0.0417(15) 0.0465(13) -0.0005(11) 0.0117(10) -0.0022(11)
C9 0.0468(15) 0.0605(18) 0.0491(15) -0.0001(13) 0.0105(12) 0.0058(14)
C10 0.067(2) 0.083(2) 0.0472(15) -0.0043(15) 0.0112(14) -0.0062(18)
C12 0.0280(12) 0.0431(15) 0.0494(13) -0.0030(12) 0.0076(10) -0.0032(11)
C13 0.0304(12) 0.0437(14) 0.0469(13) -0.0071(11) 0.0115(10) -0.0068(11)
C14 0.0276(12) 0.0370(14) 0.0506(13) -0.0022(11) 0.0119(10) -0.0018(11)
C15 0.0264(11) 0.0437(14) 0.0432(13) -0.0016(11) 0.0067(9) -0.0007(11)
C16 0.0295(12) 0.0388(14) 0.0440(13) 0.0014(11) 0.0078(10) 0.0006(11)
C17 0.0430(15) 0.0581(18) 0.0577(16) -0.0114(14) 0.0168(12) -0.0143(14)
C18 0.0323(13) 0.076(2) 0.0493(14) -0.0057(14) 0.0090(11) -0.0076(14)
C19 0.0275(12) 0.0438(15) 0.0492(13) -0.0027(12) 0.0139(10) -0.0016(11)
C20 0.0444(15) 0.0399(16) 0.112(2) 0.0015(16) 0.0395(15) -0.0045(13)
C21 0.0366(13) 0.0398(15) 0.0732(16) -0.0028(14) 0.0261(12) 0.0021(12)

loop_
_atom_type_symbol
_atom_type_description
_atom_type_scat_dispersion_real
_atom_type_scat_dispersion_imag
_atom_type_scat_source
C C 0.0033 0.0016 'International Tables Vol C Tables 4.2.6.8 and 6.1.1.4'
H H 0.0000 0.0000 'International Tables Vol C Tables 4.2.6.8 and 6.1.1.4'
N N 0.0061 0.0033 'International Tables Vol C Tables 4.2.6.8 and 6.1.1.4'

loop_
_geom_angle_atom_site_label_1
_geom_angle_atom_site_label_2
_geom_angle_atom_site_label_3
_geom_angle
_geom_angle_site_symmetry_1
_geom_angle_site_symmetry_3
C5 N1 C1 116.5(3) . .
C10 N2 C6 116.1(2) . .
C12 N3 C16 120.13(18) . .
N1 C1 H1 118.2 . .
N1 C1 C2 123.7(4) . .
C2 C1 H1 118.2 . .
C1 C2 H2 120.1 . .
C1 C2 C3 119.7(3) . .
C3 C2 H2 120.1 . .
C2 C3 C4 117.6(2) . .
C2 C3 C12 122.1(2) . .
C4 C3 C12 120.2(2) . .
C3 C4 H4 120.9 . .
C3 C4 C5 118.2(3) . .
C5 C4 H4 120.9 . .
N1 C5 C4 124.3(3) . .
N1 C5 H5 117.9 . .
C4 C5 H5 117.9 . .
N2 C6 H6 117.8 . .
N2 C6 C7 124.5(3) . .
C7 C6 H6 117.8 . .
C6 C7 H7 120.6 . .
C6 C7 C8 118.8(2) . .
C8 C7 H7 120.6 . .
C7 C8 C9 117.4(2) . .
C7 C8 C16 119.1(2) . .
C9 C8 C16 123.5(2) . .
C8 C9 H9 120.4 . .
C10 C9 C8 119.2(3) . .
C10 C9 H9 120.4 . .
N2 C10 C9 124.1(3) . .
N2 C10 H10 118.0 . .
C9 C10 H10 118.0 . .
N3 C12 C3 115.77(19) . .
N3 C12 C13 121.77(19) . .
C13 C12 C3 122.5(2) . .
C12 C13 C17 122.0(2) . .
C14 C13 C12 119.2(2) . .
C14 C13 C17 118.66(19) . .
C13 C14 C19 121.4(2) . .
C15 C14 C13 117.80(19) . .
C15 C14 C19 120.81(19) . .
C14 C15 C16 120.36(19) . .
C14 C15 C18 117.54(19) . .
C16 C15 C18 122.1(2) . .
N3 C16 C8 115.14(19) . .
N3 C16 C15 120.63(19) . .
C15 C16 C8 124.2(2) . .
N4 C17 C13 177.3(3) . .
N5 C18 C15 175.6(3) . .
C20 C19 C14 120.8(2) . .
C21 C19 C14 120.2(2) . .
C21 C19 C20 119.0(2) . .
C19 C20 C20 120.32(13) . 2
C19 C20 H20 119.8 . .
C20 C20 H20 119.8 2 .
C19 C21 C21 120.63(13) . 2
C19 C21 H21 119.7 . .
C21 C21 H21 119.7 2 .

loop_
_geom_bond_atom_site_label_1
_geom_bond_atom_site_label_2
_geom_bond_distance
_geom_bond_site_symmetry_2
N1 C1 1.323(5) .
N1 C5 1.318(5) .
N2 C6 1.332(3) .
N2 C10 1.321(3) .
N3 C12 1.330(3) .
N3 C16 1.339(3) .
N4 C17 1.139(3) .
N5 C18 1.130(3) .
C1 H1 0.9500 .
C1 C2 1.369(4) .
C2 H2 0.9500 .
C2 C3 1.371(4) .
C3 C4 1.380(3) .
C3 C12 1.484(3) .
C4 H4 0.9500 .
C4 C5 1.386(4) .
C5 H5 0.9500 .
C6 H6 0.9500 .
C6 C7 1.370(3) .
C7 H7 0.9500 .
C7 C8 1.382(3) .
C8 C9 1.384(3) .
C8 C16 1.476(3) .
C9 H9 0.9500 .
C9 C10 1.375(3) .
C10 H10 0.9500 .
C12 C13 1.402(3) .
C13 C14 1.393(3) .
C13 C17 1.435(3) .
C14 C15 1.382(3) .
C14 C19 1.493(3) .
C15 C16 1.402(3) .
C15 C18 1.443(3) .
C19 C20 1.374(3) .
C19 C21 1.369(3) .
C20 C20 1.383(4) 2
C20 H20 0.9500 .
C21 C21 1.375(4) 2
C21 H21 0.9500 .

loop_
_geom_hbond_atom_site_label_D
_geom_hbond_atom_site_label_H
_geom_hbond_atom_site_label_A
_geom_hbond_distance_DH
_geom_hbond_distance_HA
_geom_hbond_distance_DA
_geom_hbond_angle_DHA
_geom_hbond_site_symmetry_A
C7 H7 N1 0.95 2.55 3.398(4) 148 4_545
